data_1516712
loop_
_publ_author_name
'Feng, Xin'
'Wang, Huiqing'
'Yang, Bo'
'Fan, Renhua'

_publ_section_title
;
 One-Pot Synthesis of Highly Substituted 4-Acetonylindoles via Sequential
 Dearomatization and Silver-Catalyzed Domino Reaction.
;
_journal_issue 13
_journal_name_full 'Organic letters'
_journal_page_first 3600
_journal_page_last 3603
_journal_paper_doi 10.1021/ol501678v
_journal_volume 16
_journal_year 2014
_chemical_formula_sum 'C28 H27 N O3 S'
_chemical_formula_weight 457.56
_chemical_name_systematic
; 
 ? 
;
_space_group_crystal_system monoclinic
_space_group_IT_number 14
_space_group_name_Hall '-P 2yn'
_space_group_name_H-M_alt 'P 1 21/n 1'
_symmetry_space_group_name_Hall '-P 2yn'
_symmetry_space_group_name_H-M 'P 1 21/n 1'
_atom_sites_solution_hydrogens geom
_audit_creation_method SHELXL-2013
_cell_angle_alpha 90
_cell_angle_beta 90.843(6)
_cell_angle_gamma 90
_cell_formula_units_Z 4
_cell_length_a 12.055(5)
_cell_length_b 8.557(4)
_cell_length_c 23.454(10)
_cell_measurement_reflns_used 917
_cell_measurement_temperature 293(2)
_cell_measurement_theta_max 26.451
_cell_measurement_theta_min 2.920
_cell_volume 2419.1(18)
_computing_cell_refinement 'Bruker SMART'
_computing_data_collection 'Bruker SMART'
_computing_data_reduction 'Bruker SHELXTL'
_computing_molecular_graphics 'Bruker SHELXTL'
_computing_publication_material 'Bruker SHELXTL'
_computing_structure_refinement 'SHELXL-2013 (Sheldrick, 2013)'
_computing_structure_solution 'Bruker SHELXTL'
_diffrn_ambient_temperature 293(2)
_diffrn_measured_fraction_theta_full 0.972
_diffrn_measured_fraction_theta_max 0.998
_diffrn_measurement_device_type 'CCD area detector'
_diffrn_measurement_method 'phi and omega scans'
_diffrn_radiation_type MoK\a
_diffrn_radiation_wavelength 0.71073
_diffrn_reflns_av_R_equivalents 0.0824
_diffrn_reflns_av_unetI/netI 0.0653
_diffrn_reflns_Laue_measured_fraction_full 0.972
_diffrn_reflns_Laue_measured_fraction_max 0.998
_diffrn_reflns_limit_h_max 13
_diffrn_reflns_limit_h_min -14
_diffrn_reflns_limit_k_max 10
_diffrn_reflns_limit_k_min -10
_diffrn_reflns_limit_l_max 22
_diffrn_reflns_limit_l_min -27
_diffrn_reflns_number 9745
_diffrn_reflns_point_group_measured_fraction_full 0.972
_diffrn_reflns_point_group_measured_fraction_max 0.998
_diffrn_reflns_theta_full 25.242
_diffrn_reflns_theta_max 25.010
_diffrn_reflns_theta_min 1.737
_exptl_absorpt_coefficient_mu 0.163
_exptl_absorpt_correction_T_max 1.000
_exptl_absorpt_correction_T_min -0.092
_exptl_absorpt_correction_type multi-scan
_exptl_absorpt_process_details sadabs
_exptl_crystal_colour colorless
_exptl_crystal_density_diffrn 1.256
_exptl_crystal_description block
_exptl_crystal_F_000 968
_exptl_crystal_size_max 0.570
_exptl_crystal_size_mid 0.410
_exptl_crystal_size_min 0.400
_refine_diff_density_max 0.508
_refine_diff_density_min -0.408
_refine_diff_density_rms 0.074
_refine_ls_extinction_method none
_refine_ls_goodness_of_fit_ref 0.980
_refine_ls_hydrogen_treatment constr
_refine_ls_matrix_type full
_refine_ls_number_parameters 301
_refine_ls_number_reflns 4258
_refine_ls_number_restraints 6
_refine_ls_restrained_S_all 0.984
_refine_ls_R_factor_all 0.1101
_refine_ls_R_factor_gt 0.0772
_refine_ls_shift/su_max 0.000
_refine_ls_shift/su_mean 0.000
_refine_ls_structure_factor_coef Fsqd
_refine_ls_weighting_details
; 
 w=1/[\s^2^(Fo^2^)+(0.1549P)^2^] 
 where P=(Fo^2^+2Fc^2^)/3 
;
_refine_ls_weighting_scheme calc
_refine_ls_wR_factor_gt 0.2028
_refine_ls_wR_factor_ref 0.2410
_reflns_Friedel_coverage 0.000
_reflns_number_gt 2615
_reflns_number_total 4258
_reflns_threshold_expression 'I > 2\s(I)'
_cod_data_source_file ol501678v_si_002.cif
_cod_data_source_block a31203a
_cod_depositor_comments 'Adding full bibliography for 1516712.cif.'
_cod_database_code 1516712
_shelx_space_group_comment
; 
The symmetry employed for this shelxl refinement is uniquely defined 
by the following loop, which should always be used as a source of 
symmetry information in preference to the above space-group names. 
They are only intended as comments. 
;
_shelx_estimated_absorpt_t_min 0.913
_shelx_estimated_absorpt_t_max 0.938
_shelxl_version_number 2013-2

loop_
_space_group_symop_operation_xyz
'x, y, z'
'-x+1/2, y+1/2, -z+1/2'
'-x, -y, -z'
'x-1/2, -y-1/2, z-1/2'

loop_
_atom_site_label
_atom_site_type_symbol
_atom_site_fract_x
_atom_site_fract_y
_atom_site_fract_z
_atom_site_U_iso_or_equiv
_atom_site_adp_type
_atom_site_occupancy
_atom_site_site_symmetry_order
_atom_site_calc_flag
_atom_site_refinement_flags_posn
_atom_site_refinement_flags_adp
S1 S -0.10934(7) 0.15420(11) 0.14716(4) 0.0753(4) Uani 1 1 d . .
N1 N -0.0569(2) 0.3165(3) 0.11999(11) 0.0672(7) Uani 1 1 d . .
O1 O -0.19887(18) 0.1970(3) 0.18219(11) 0.0899(8) Uani 1 1 d . .
O2 O -0.1284(2) 0.0534(3) 0.10010(11) 0.0955(8) Uani 1 1 d . .
O3 O 0.3591(2) 0.5445(3) 0.07644(12) 0.0977(9) Uani 1 1 d . .
C1 C -0.0481(3) 0.4643(4) 0.14886(14) 0.0682(8) Uani 1 1 d . .
C2 C 0.0252(3) 0.5506(4) 0.12068(13) 0.0673(8) Uani 1 1 d . .
H2 H 0.0444 0.6529 0.1300 0.081 Uiso 1 1 calc R U
C3 C 0.0701(2) 0.4650(4) 0.07457(12) 0.0611(8) Uani 1 1 d . .
C4 C 0.1477(2) 0.5026(4) 0.03333(13) 0.0642(8) Uani 1 1 d . .
C5 C 0.1743(3) 0.3913(4) -0.00750(13) 0.0689(9) Uani 1 1 d . .
C6 C 0.1206(3) 0.2455(5) -0.00568(14) 0.0749(9) Uani 1 1 d . .
H6 H 0.1386 0.1711 -0.0329 0.090 Uiso 1 1 calc R U
C7 C 0.0432(3) 0.2075(4) 0.03410(14) 0.0710(9) Uani 1 1 d . .
H7 H 0.0083 0.1106 0.0335 0.085 Uiso 1 1 calc R U
C8 C 0.0185(2) 0.3177(4) 0.07520(13) 0.0639(8) Uani 1 1 d . .
C9 C -0.1158(3) 0.5060(5) 0.19763(17) 0.0886(11) Uani 1 1 d . .
H9 H -0.1944 0.4783 0.1938 0.106 Uiso 1 1 calc R U
C10 C -0.0937(6) 0.6529(7) 0.2287(3) 0.143(2) Uani 1 1 d . U
H10A H -0.0304 0.7148 0.2173 0.171 Uiso 1 1 calc R U
H10B H -0.1568 0.7127 0.2416 0.171 Uiso 1 1 calc R U
C11 C -0.0721(6) 0.5025(11) 0.2555(3) 0.168(3) Uani 1 1 d . .
H11A H 0.0047 0.4715 0.2611 0.202 Uiso 1 1 calc R U
H11B H -0.1216 0.4693 0.2854 0.202 Uiso 1 1 calc R U
C12 C 0.2004(2) 0.6607(4) 0.03391(14) 0.0686(9) Uani 1 1 d . .
H12A H 0.1528 0.7322 0.0544 0.082 Uiso 1 1 calc R U
H12B H 0.2053 0.6980 -0.0050 0.082 Uiso 1 1 calc R U
C13 C 0.3146(3) 0.6649(4) 0.06092(13) 0.0658(8) Uani 1 1 d . .
C14 C 0.3722(2) 0.8165(4) 0.06798(13) 0.0635(8) Uani 1 1 d . .
C15 C 0.3237(3) 0.9586(4) 0.05587(15) 0.0744(9) Uani 1 1 d . .
H15 H 0.2508 0.9610 0.0423 0.089 Uiso 1 1 calc R U
C16 C 0.3803(3) 1.0974(5) 0.06338(16) 0.0822(10) Uani 1 1 d . .
H16 H 0.3448 1.1917 0.0557 0.099 Uiso 1 1 calc R U
C17 C 0.4888(3) 1.0976(5) 0.08214(14) 0.0743(9) Uani 1 1 d . .
C18 C 0.5385(3) 0.9548(5) 0.09362(16) 0.0819(10) Uani 1 1 d . .
H18 H 0.6120 0.9521 0.1062 0.098 Uiso 1 1 calc R U
C19 C 0.4811(3) 0.8174(5) 0.08683(15) 0.0779(10) Uani 1 1 d . .
H19 H 0.5163 0.7232 0.0951 0.093 Uiso 1 1 calc R U
C20 C 0.5520(3) 1.2478(5) 0.08951(19) 0.0989(12) Uani 1 1 d . .
H20A H 0.5483 1.2811 0.1285 0.148 Uiso 1 1 calc R U
H20B H 0.5199 1.3266 0.0652 0.148 Uiso 1 1 calc R U
H20C H 0.6280 1.2317 0.0795 0.148 Uiso 1 1 calc R U
C21 C 0.2593(3) 0.4218(6) -0.05173(16) 0.0929(12) Uani 1 1 d . .
H21A H 0.2419 0.5174 -0.0713 0.139 Uiso 1 1 calc R U
H21B H 0.2597 0.3370 -0.0786 0.139 Uiso 1 1 calc R U
H21C H 0.3312 0.4304 -0.0338 0.139 Uiso 1 1 calc R U
C22 C -0.0041(3) 0.0742(4) 0.18988(15) 0.0700(8) Uani 1 1 d . .
C23 C 0.0841(3) -0.0041(4) 0.16566(16) 0.0802(10) Uani 1 1 d . .
H23 H 0.0889 -0.0119 0.1262 0.096 Uiso 1 1 calc R U
C24 C 0.1640(3) -0.0697(5) 0.19991(19) 0.0893(11) Uani 1 1 d . .
H24 H 0.2235 -0.1205 0.1833 0.107 Uiso 1 1 calc R U
C25 C 0.1586(3) -0.0627(5) 0.25847(19) 0.0873(11) Uani 1 1 d . .
C26 C 0.0712(4) 0.0167(5) 0.28196(17) 0.0923(12) Uani 1 1 d . .
H26 H 0.0668 0.0246 0.3214 0.111 Uiso 1 1 calc R U
C27 C -0.0096(3) 0.0846(5) 0.24841(16) 0.0835(10) Uani 1 1 d . .
H27 H -0.0681 0.1375 0.2652 0.100 Uiso 1 1 calc R U
C28 C 0.2450(4) -0.1410(7) 0.2958(2) 0.1243(18) Uani 1 1 d . .
H28A H 0.3040 -0.1791 0.2726 0.187 Uiso 1 1 calc R U
H28B H 0.2118 -0.2267 0.3157 0.187 Uiso 1 1 calc R U
H28C H 0.2740 -0.0669 0.3229 0.187 Uiso 1 1 calc R U

loop_
_atom_site_aniso_label
_atom_site_aniso_U_11
_atom_site_aniso_U_22
_atom_site_aniso_U_33
_atom_site_aniso_U_23
_atom_site_aniso_U_13
_atom_site_aniso_U_12
S1 0.0607(5) 0.0721(6) 0.0931(7) -0.0041(4) -0.0057(4) -0.0105(4)
N1 0.0635(15) 0.0605(17) 0.0775(16) -0.0043(12) -0.0006(13) 0.0004(12)
O1 0.0534(12) 0.101(2) 0.1152(18) 0.0030(15) 0.0131(13) -0.0077(12)
O2 0.0941(17) 0.087(2) 0.1042(18) -0.0178(14) -0.0225(14) -0.0219(14)
O3 0.0836(17) 0.0758(18) 0.133(2) 0.0100(15) -0.0296(15) 0.0124(13)
C1 0.0644(18) 0.062(2) 0.078(2) -0.0108(15) 0.0036(16) 0.0012(15)
C2 0.0635(18) 0.063(2) 0.0752(19) -0.0124(15) 0.0018(16) 0.0038(15)
C3 0.0535(16) 0.0606(19) 0.0690(18) -0.0064(14) -0.0070(14) 0.0078(14)
C4 0.0513(16) 0.065(2) 0.0767(19) -0.0044(15) -0.0059(15) 0.0139(14)
C5 0.0575(17) 0.084(2) 0.0654(18) -0.0056(16) -0.0031(14) 0.0181(17)
C6 0.073(2) 0.076(2) 0.076(2) -0.0184(17) -0.0098(17) 0.0220(19)
C7 0.070(2) 0.064(2) 0.079(2) -0.0135(16) -0.0095(17) 0.0084(16)
C8 0.0554(17) 0.064(2) 0.0720(19) -0.0061(14) -0.0083(15) 0.0104(14)
C9 0.092(3) 0.084(3) 0.091(3) -0.012(2) 0.020(2) -0.004(2)
C10 0.182(5) 0.087(4) 0.162(5) -0.045(3) 0.098(4) -0.030(4)
C11 0.165(6) 0.232(9) 0.107(4) -0.056(5) 0.013(4) 0.026(6)
C12 0.0536(17) 0.074(2) 0.078(2) 0.0006(15) -0.0004(15) 0.0107(15)
C13 0.0609(18) 0.071(2) 0.0657(18) 0.0034(15) 0.0012(15) 0.0129(16)
C14 0.0508(16) 0.075(2) 0.0652(18) -0.0002(15) 0.0030(14) 0.0103(15)
C15 0.0542(17) 0.077(2) 0.092(2) 0.0048(18) -0.0069(16) 0.0094(16)
C16 0.069(2) 0.072(2) 0.105(3) 0.005(2) -0.0036(19) 0.0114(18)
C17 0.0649(19) 0.080(2) 0.078(2) -0.0051(18) 0.0027(16) 0.0026(17)
C18 0.0573(19) 0.094(3) 0.094(2) -0.006(2) -0.0067(17) 0.0084(19)
C19 0.0607(19) 0.081(3) 0.091(2) 0.0020(19) -0.0031(17) 0.0143(17)
C20 0.085(2) 0.090(3) 0.122(3) -0.004(3) -0.001(2) -0.009(2)
C21 0.079(2) 0.107(3) 0.092(3) -0.008(2) 0.005(2) 0.020(2)
C22 0.0665(19) 0.0574(19) 0.086(2) -0.0061(16) -0.0017(16) -0.0085(15)
C23 0.080(2) 0.073(2) 0.088(2) -0.0040(18) 0.0064(19) 0.0047(19)
C24 0.078(2) 0.076(3) 0.114(3) -0.008(2) 0.003(2) 0.010(2)
C25 0.085(2) 0.069(2) 0.108(3) -0.003(2) -0.016(2) 0.0040(19)
C26 0.098(3) 0.091(3) 0.088(3) -0.006(2) -0.006(2) 0.005(2)
C27 0.076(2) 0.087(3) 0.088(2) -0.005(2) 0.0032(19) 0.0076(19)
C28 0.119(4) 0.124(5) 0.129(4) -0.001(3) -0.032(3) 0.026(3)

loop_
_atom_type_symbol
_atom_type_description
_atom_type_scat_dispersion_real
_atom_type_scat_dispersion_imag
_atom_type_scat_source
C C 0.0033 0.0016 'International Tables Vol C Tables 4.2.6.8 and 6.1.1.4'
H H 0.0000 0.0000 'International Tables Vol C Tables 4.2.6.8 and 6.1.1.4'
N N 0.0061 0.0033 'International Tables Vol C Tables 4.2.6.8 and 6.1.1.4'
O O 0.0106 0.0060 'International Tables Vol C Tables 4.2.6.8 and 6.1.1.4'
S S 0.1246 0.1234 'International Tables Vol C Tables 4.2.6.8 and 6.1.1.4'

loop_
_geom_angle_atom_site_label_1
_geom_angle_atom_site_label_2
_geom_angle_atom_site_label_3
_geom_angle
O1 S1 O2 119.61(16)
O1 S1 N1 107.76(15)
O2 S1 N1 105.60(16)
O1 S1 C22 108.83(17)
O2 S1 C22 108.45(18)
N1 S1 C22 105.73(15)
C8 N1 C1 107.6(3)
C8 N1 S1 123.4(2)
C1 N1 S1 125.6(2)
C2 C1 N1 107.4(3)
C2 C1 C9 129.4(3)
N1 C1 C9 123.1(3)
C1 C2 C3 110.7(3)
C4 C3 C8 121.0(3)
C4 C3 C2 132.6(3)
C8 C3 C2 106.3(3)
C5 C4 C3 119.0(3)
C5 C4 C12 121.5(3)
C3 C4 C12 119.5(3)
C4 C5 C6 118.4(3)
C4 C5 C21 121.8(4)
C6 C5 C21 119.8(3)
C7 C6 C5 123.4(3)
C6 C7 C8 118.0(3)
C7 C8 N1 131.8(3)
C7 C8 C3 120.3(3)
N1 C8 C3 107.9(3)
C11 C9 C1 122.0(4)
C11 C9 C10 59.6(4)
C1 C9 C10 119.8(4)
C11 C10 C9 59.3(3)
C9 C11 C10 61.1(4)
C4 C12 C13 114.2(3)
O3 C13 C14 120.4(3)
O3 C13 C12 120.2(3)
C14 C13 C12 119.5(3)
C15 C14 C19 117.5(3)
C15 C14 C13 123.6(3)
C19 C14 C13 118.9(3)
C14 C15 C16 121.7(3)
C17 C16 C15 120.6(4)
C16 C17 C18 117.9(4)
C16 C17 C20 121.1(4)
C18 C17 C20 121.0(3)
C19 C18 C17 121.2(3)
C18 C19 C14 121.1(3)
C27 C22 C23 119.2(3)
C27 C22 S1 120.1(3)
C23 C22 S1 120.7(3)
C24 C23 C22 119.8(4)
C23 C24 C25 121.7(4)
C26 C25 C24 117.9(4)
C26 C25 C28 120.9(4)
C24 C25 C28 121.2(4)
C27 C26 C25 121.4(4)
C26 C27 C22 120.0(4)

loop_
_geom_bond_atom_site_label_1
_geom_bond_atom_site_label_2
_geom_bond_distance
S1 O1 1.414(3)
S1 O2 1.417(3)
S1 N1 1.657(3)
S1 C22 1.745(4)
N1 C8 1.399(4)
N1 C1 1.438(4)
O3 C13 1.215(4)
C1 C2 1.335(5)
C1 C9 1.459(5)
C2 C3 1.420(4)
C3 C4 1.393(4)
C3 C8 1.406(4)
C4 C5 1.391(4)
C4 C12 1.495(5)
C5 C6 1.406(5)
C5 C21 1.492(5)
C6 C7 1.368(5)
C7 C8 1.384(4)
C9 C11 1.449(7)
C9 C10 1.475(6)
C10 C11 1.454(9)
C12 C13 1.507(4)
C13 C14 1.480(5)
C14 C15 1.377(4)
C14 C19 1.380(4)
C15 C16 1.381(5)
C16 C17 1.374(5)
C17 C18 1.385(5)
C17 C20 1.503(6)
C18 C19 1.372(5)
C22 C27 1.378(5)
C22 C23 1.386(5)
C23 C24 1.365(5)
C24 C25 1.377(6)
C25 C26 1.375(6)
C25 C28 1.508(6)
C26 C27 1.372(5)

loop_
_geom_torsion_atom_site_label_1
_geom_torsion_atom_site_label_2
_geom_torsion_atom_site_label_3
_geom_torsion_atom_site_label_4
_geom_torsion
O1 S1 N1 C8 -167.5(2)
O2 S1 N1 C8 -38.6(3)
C22 S1 N1 C8 76.3(3)
O1 S1 N1 C1 35.9(3)
O2 S1 N1 C1 164.8(3)
C22 S1 N1 C1 -80.4(3)
C8 N1 C1 C2 2.7(3)
S1 N1 C1 C2 162.4(2)
C8 N1 C1 C9 179.2(3)
S1 N1 C1 C9 -21.1(4)
N1 C1 C2 C3 -2.0(4)
C9 C1 C2 C3 -178.2(3)
C1 C2 C3 C4 179.8(3)
C1 C2 C3 C8 0.6(3)
C8 C3 C4 C5 -0.3(4)
C2 C3 C4 C5 -179.4(3)
C8 C3 C4 C12 179.7(3)
C2 C3 C4 C12 0.6(5)
C3 C4 C5 C6 0.6(4)
C12 C4 C5 C6 -179.4(3)
C3 C4 C5 C21 -178.0(3)
C12 C4 C5 C21 1.9(4)
C4 C5 C6 C7 0.2(5)
C21 C5 C6 C7 178.8(3)
C5 C6 C7 C8 -1.3(5)
C6 C7 C8 N1 178.3(3)
C6 C7 C8 C3 1.6(4)
C1 N1 C8 C7 -179.3(3)
S1 N1 C8 C7 20.5(4)
C1 N1 C8 C3 -2.3(3)
S1 N1 C8 C3 -162.5(2)
C4 C3 C8 C7 -0.8(4)
C2 C3 C8 C7 178.5(3)
C4 C3 C8 N1 -178.2(2)
C2 C3 C8 N1 1.1(3)
C2 C1 C9 C11 -81.6(7)
N1 C1 C9 C11 102.8(6)
C2 C1 C9 C10 -10.8(7)
N1 C1 C9 C10 173.5(5)
C1 C9 C10 C11 -111.9(5)
C1 C9 C11 C10 108.2(5)
C5 C4 C12 C13 -80.5(4)
C3 C4 C12 C13 99.4(3)
C4 C12 C13 O3 4.9(5)
C4 C12 C13 C14 -175.5(3)
O3 C13 C14 C15 -174.4(3)
C12 C13 C14 C15 6.1(5)
O3 C13 C14 C19 6.7(5)
C12 C13 C14 C19 -172.9(3)
C19 C14 C15 C16 -1.4(5)
C13 C14 C15 C16 179.6(3)
C14 C15 C16 C17 1.5(6)
C15 C16 C17 C18 -0.6(5)
C15 C16 C17 C20 178.9(3)
C16 C17 C18 C19 -0.4(6)
C20 C17 C18 C19 -179.9(4)
C17 C18 C19 C14 0.4(6)
C15 C14 C19 C18 0.5(5)
C13 C14 C19 C18 179.5(3)
O1 S1 C22 C27 -10.4(4)
O2 S1 C22 C27 -142.0(3)
N1 S1 C22 C27 105.2(3)
O1 S1 C22 C23 167.7(3)
O2 S1 C22 C23 36.1(3)
N1 S1 C22 C23 -76.7(3)
C27 C22 C23 C24 0.0(6)
S1 C22 C23 C24 -178.1(3)
C22 C23 C24 C25 1.1(6)
C23 C24 C25 C26 -1.7(6)
C23 C24 C25 C28 177.7(4)
C24 C25 C26 C27 1.3(7)
C28 C25 C26 C27 -178.1(4)
C25 C26 C27 C22 -0.2(7)
C23 C22 C27 C26 -0.5(6)
S1 C22 C27 C26 177.7(3)
